data_7118372
loop_
_publ_author_name
'Yanai, Hikaru'
'Kobayashi, Osamu'
'Takada, Kenji'
'Isono, Takuya'
'Satoh, Toshifumi'
'Matsumoto, Takashi'

_publ_section_title
;
 Sequential Mukaiyama-Michael reaction induced by carbon acids.
;
_journal_issue 16
_journal_name_full 'Chemical communications (Cambridge, England)'
_journal_page_first 3280
_journal_page_last 3283
_journal_paper_doi 10.1039/c5cc10115h
_journal_volume 52
_journal_year 2016
_chemical_absolute_configuration ad
_chemical_formula_moiety 'C18 H19 Br O5'
_chemical_formula_sum 'C18 H19 Br O5'
_chemical_formula_weight 395.24
_chemical_melting_point 94.0
_chemical_name_systematic
;
Ethyl 2-((3S*,4S*)-6-bromo-2-oxo-3-((R*)-3-oxocyclopentyl)chroman-4-yl)acetate
;
_space_group_IT_number 7
_symmetry_cell_setting monoclinic
_symmetry_space_group_name_Hall 'P -2yc'
_symmetry_space_group_name_H-M 'P 1 c 1'
_atom_sites_solution_hydrogens geom
_atom_sites_solution_primary direct
_atom_sites_solution_secondary difmap
_audit_creation_date 'April 22 2015'
_audit_creation_method SHELXL-97
_audit_update_record
;
2015-12-03 deposited with the CCDC.
2015-12-21 downloaded from the CCDC.
;
_cell_angle_alpha 90.00
_cell_angle_beta 103.091(2)
_cell_angle_gamma 90.00
_cell_formula_units_Z 6
_cell_length_a 11.3068(19)
_cell_length_b 9.6829(16)
_cell_length_c 24.116(4)
_cell_measurement_reflns_used 3963
_cell_measurement_temperature 90
_cell_measurement_theta_max 27.08
_cell_measurement_theta_min 3.05
_cell_volume 2571.7(7)
_computing_cell_refinement 'APEX2 (Bruker AXS, 2006)'
_computing_data_collection 'APEX2 (Bruker AXS, 2006)'
_computing_data_reduction 'SAINT (Bruker AXS, 2004)'
_computing_molecular_graphics 'XSHEL (Bruker AXS,2002)'
_computing_publication_material 'XCIF (Bruker AXS, 2001)'
_computing_structure_refinement 'SHELXL-97 (Sheldrick, 1997)'
_computing_structure_solution 'SHELXS-97 (Sheldrick, 1997)'
_diffrn_ambient_temperature 90
_diffrn_detector_area_resol_mean 8.333
_diffrn_measured_fraction_theta_full 0.999
_diffrn_measured_fraction_theta_max 0.999
_diffrn_measurement_device_type 'Bruker APEXII CCD area detector'
_diffrn_measurement_method 'phi and omega scans'
_diffrn_radiation_monochromator 'Bruker Helios multilayer confocal mirror'
_diffrn_radiation_source 'Bruker TXS fine-focus rotating anode'
_diffrn_radiation_type MoK\a
_diffrn_radiation_wavelength 0.71073
_diffrn_reflns_av_R_equivalents 0.0311
_diffrn_reflns_av_sigmaI/netI 0.0585
_diffrn_reflns_limit_h_max 13
_diffrn_reflns_limit_h_min -12
_diffrn_reflns_limit_k_max 11
_diffrn_reflns_limit_k_min -9
_diffrn_reflns_limit_l_max 15
_diffrn_reflns_limit_l_min -28
_diffrn_reflns_number 12184
_diffrn_reflns_theta_full 25.00
_diffrn_reflns_theta_max 25.02
_diffrn_reflns_theta_min 1.73
_exptl_absorpt_coefficient_mu 2.422
_exptl_absorpt_correction_T_max 0.8683
_exptl_absorpt_correction_T_min 0.7127
_exptl_absorpt_correction_type analytical
_exptl_absorpt_process_details
;
Crystal Faces plugin in Bruker APEX2 software
;
_exptl_crystal_colour colourless
_exptl_crystal_density_diffrn 1.531
_exptl_crystal_density_method 'not measured'
_exptl_crystal_description block
_exptl_crystal_F_000 1212
_exptl_crystal_size_max 0.15
_exptl_crystal_size_mid 0.13
_exptl_crystal_size_min 0.06
_refine_diff_density_max 0.486
_refine_diff_density_min -0.467
_refine_diff_density_rms 0.061
_refine_ls_abs_structure_details 'Flack H D (1983), Acta Cryst. A39, 876-881'
_refine_ls_abs_structure_Flack -0.001(6)
_refine_ls_extinction_method none
_refine_ls_goodness_of_fit_ref 0.963
_refine_ls_hydrogen_treatment constr
_refine_ls_matrix_type full
_refine_ls_number_parameters 652
_refine_ls_number_reflns 6361
_refine_ls_number_restraints 452
_refine_ls_restrained_S_all 0.927
_refine_ls_R_factor_all 0.0360
_refine_ls_R_factor_gt 0.0290
_refine_ls_shift/su_max 0.001
_refine_ls_shift/su_mean 0.000
_refine_ls_structure_factor_coef Fsqd
_refine_ls_weighting_details 'calc w=1/[\s^2^(Fo^2^)+(0.0000P)^2^+0.0000P] where P=(Fo^2^+2Fc^2^)/3'
_refine_ls_weighting_scheme calc
_refine_ls_wR_factor_gt 0.0568
_refine_ls_wR_factor_ref 0.0589
_reflns_number_gt 5637
_reflns_number_total 6361
_reflns_threshold_expression >2sigma(I)
_cod_data_source_file c5cc10115h2.cif
_cod_data_source_block syn-14b
_cod_depositor_comments 'Adding full bibliography for 7118367--7118375.cif.'
_cod_original_sg_symbol_H-M 'P c     '
_cod_database_code 7118372

loop_
_symmetry_equiv_pos_as_xyz
'x, y, z'
'x, -y, z+1/2'

loop_
_atom_site_label
_atom_site_type_symbol
_atom_site_fract_x
_atom_site_fract_y
_atom_site_fract_z
_atom_site_U_iso_or_equiv
_atom_site_adp_type
_atom_site_occupancy
_atom_site_symmetry_multiplicity
_atom_site_calc_flag
_atom_site_refinement_flags
Br1 Br 0.20567(3) 0.00390(4) 0.862738(18) 0.02461(11) Uani 1 1 d .
Br1B Br 0.84268(3) 0.98574(4) 0.698334(16) 0.02049(11) Uani 1 1 d .
Br1C Br 0.52285(3) 0.01117(4) 0.50573(2) 0.02513(11) Uani 1 1 d .
C1 C 0.2499(3) 0.4294(4) 0.64064(15) 0.0129(8) Uani 1 1 d U
C2 C 0.1293(3) 0.3561(3) 0.62183(15) 0.0127(8) Uani 1 1 d U
H2 H 0.0695 0.4214 0.5985 0.015 Uiso 1 1 calc R
C3 C 0.0779(3) 0.3049(3) 0.67255(16) 0.0148(8) Uani 1 1 d U
H3 H 0.0226 0.2262 0.6576 0.018 Uiso 1 1 calc R
C4 C 0.1784(3) 0.2445(3) 0.71826(16) 0.0130(8) Uani 1 1 d U
C5 C 0.1529(3) 0.1617(3) 0.76144(15) 0.0127(8) Uani 1 1 d U
H5 H 0.0710 0.1430 0.7626 0.015 Uiso 1 1 calc R
C6 C 0.2464(3) 0.1068(3) 0.80238(16) 0.0168(8) Uani 1 1 d U
C7 C 0.3676(3) 0.1254(3) 0.80141(16) 0.0159(8) Uani 1 1 d U
H7 H 0.4304 0.0826 0.8289 0.019 Uiso 1 1 calc R
C8 C 0.3939(3) 0.2087(3) 0.75889(16) 0.0155(8) Uani 1 1 d U
H8 H 0.4758 0.2240 0.7568 0.019 Uiso 1 1 calc R
C9 C 0.2996(3) 0.2697(3) 0.71933(15) 0.0121(8) Uani 1 1 d U
C10 C 0.1487(3) 0.2333(3) 0.58381(15) 0.0128(8) Uani 1 1 d U
H10 H 0.1980 0.1608 0.6081 0.015 Uiso 1 1 calc R
C11 C 0.2126(3) 0.2751(3) 0.53639(16) 0.0154(8) Uani 1 1 d U
H11A H 0.1816 0.3647 0.5193 0.019 Uiso 1 1 calc R
H11B H 0.3015 0.2822 0.5513 0.019 Uiso 1 1 calc R
C12 C 0.1815(3) 0.1585(4) 0.49295(17) 0.0199(9) Uani 1 1 d U
H12A H 0.1815 0.1922 0.4542 0.024 Uiso 1 1 calc R
H12B H 0.2406 0.0819 0.5026 0.024 Uiso 1 1 calc R
C13 C 0.0565(3) 0.1118(3) 0.49653(16) 0.0147(8) Uani 1 1 d U
C14 C 0.0288(3) 0.1688(3) 0.55067(16) 0.0148(8) Uani 1 1 d U
H14A H 0.0022 0.0942 0.5731 0.018 Uiso 1 1 calc R
H14B H -0.0360 0.2395 0.5418 0.018 Uiso 1 1 calc R
C15 C -0.0007(3) 0.4114(3) 0.69493(15) 0.0152(8) Uani 1 1 d U
H15A H -0.0575 0.4533 0.6619 0.018 Uiso 1 1 calc R
H15B H -0.0501 0.3620 0.7176 0.018 Uiso 1 1 calc R
C16 C 0.0667(3) 0.5259(3) 0.73085(15) 0.0137(8) Uani 1 1 d U
C17 C 0.0437(3) 0.7043(4) 0.79592(15) 0.0174(9) Uani 1 1 d U
H17A H 0.0569 0.7860 0.7734 0.021 Uiso 1 1 calc R
H17B H 0.1224 0.6772 0.8209 0.021 Uiso 1 1 calc R
C18 C -0.0482(3) 0.7362(4) 0.83087(18) 0.0242(10) Uani 1 1 d U
H18A H -0.1261 0.7601 0.8054 0.036 Uiso 1 1 calc R
H18B H -0.0195 0.8141 0.8563 0.036 Uiso 1 1 calc R
H18C H -0.0588 0.6550 0.8535 0.036 Uiso 1 1 calc R
C1B C 0.9224(3) 0.5607(4) 0.48124(16) 0.0152(8) Uani 1 1 d U
C2B C 0.8033(3) 0.6343(3) 0.45841(15) 0.0127(8) Uani 1 1 d U
H2B H 0.7461 0.5673 0.4346 0.015 Uiso 1 1 calc R
C3B C 0.7428(3) 0.6892(3) 0.50554(15) 0.0136(8) Uani 1 1 d U
H3B H 0.6933 0.7708 0.4887 0.016 Uiso 1 1 calc R
C4B C 0.8365(3) 0.7442(3) 0.55511(16) 0.0133(8) Uani 1 1 d U
C5B C 0.8049(3) 0.8298(3) 0.59613(15) 0.0130(8) Uani 1 1 d U
H5B H 0.7223 0.8540 0.5931 0.016 Uiso 1 1 calc R
C6B C 0.8934(3) 0.8799(3) 0.64139(15) 0.0152(8) Uani 1 1 d U
C7B C 1.0150(3) 0.8490(3) 0.64691(16) 0.0169(8) Uani 1 1 d U
H7B H 1.0748 0.8855 0.6776 0.020 Uiso 1 1 calc R
C8B C 1.0473(3) 0.7647(3) 0.60734(15) 0.0157(8) Uani 1 1 d U
H8B H 1.1304 0.7424 0.6104 0.019 Uiso 1 1 calc R
C9B C 0.9598(3) 0.7115(3) 0.56270(15) 0.0137(8) Uani 1 1 d U
C10B C 0.8267(3) 0.7528(3) 0.41932(15) 0.0153(8) Uani 1 1 d U
H10B H 0.8728 0.8279 0.4434 0.018 Uiso 1 1 calc R
C11B C 0.8975(3) 0.7085(4) 0.37420(16) 0.0185(9) Uani 1 1 d U
H11C H 0.9859 0.7045 0.3910 0.022 Uiso 1 1 calc R
H11D H 0.8699 0.6170 0.3580 0.022 Uiso 1 1 calc R
C12B C 0.8682(3) 0.8211(4) 0.32871(17) 0.0238(9) Uani 1 1 d U
H12C H 0.9269 0.8982 0.3377 0.029 Uiso 1 1 calc R
H12D H 0.8706 0.7836 0.2908 0.029 Uiso 1 1 calc R
C13B C 0.7408(3) 0.8696(4) 0.32982(16) 0.0184(9) Uani 1 1 d U
C14B C 0.7085(3) 0.8141(3) 0.38248(15) 0.0152(8) Uani 1 1 d U
H14C H 0.6453 0.7417 0.3726 0.018 Uiso 1 1 calc R
H14D H 0.6773 0.8889 0.4033 0.018 Uiso 1 1 calc R
C15B C 0.6531(3) 0.5879(3) 0.52334(16) 0.0161(8) Uani 1 1 d U
H15C H 0.6061 0.6381 0.5469 0.019 Uiso 1 1 calc R
H15D H 0.5951 0.5553 0.4887 0.019 Uiso 1 1 calc R
C16B C 0.7122(3) 0.4640(4) 0.55621(15) 0.0157(8) Uani 1 1 d U
C17B C 0.6773(3) 0.2808(4) 0.61617(17) 0.0213(9) Uani 1 1 d U
H17C H 0.7523 0.3055 0.6445 0.026 Uiso 1 1 calc R
H17D H 0.6958 0.2034 0.5927 0.026 Uiso 1 1 calc R
C18B C 0.5787(4) 0.2400(4) 0.64574(19) 0.0267(11) Uani 1 1 d U
H18D H 0.5589 0.3187 0.6675 0.040 Uiso 1 1 calc R
H18E H 0.6068 0.1628 0.6716 0.040 Uiso 1 1 calc R
H18F H 0.5062 0.2120 0.6173 0.040 Uiso 1 1 calc R
C1C C 0.6072(3) 0.4651(3) 0.29913(16) 0.0143(8) Uani 1 1 d U
C2C C 0.4849(3) 0.3968(3) 0.28021(15) 0.0127(8) Uani 1 1 d U
H2C H 0.4305 0.4618 0.2539 0.015 Uiso 1 1 calc R
C3C C 0.4307(3) 0.3746(3) 0.33234(16) 0.0150(8) Uani 1 1 d U
H3C H 0.3554 0.3177 0.3205 0.018 Uiso 1 1 calc R
C4C C 0.5199(3) 0.2962(3) 0.37668(16) 0.0140(8) Uani 1 1 d U
C5C C 0.4862(3) 0.2032(3) 0.41486(16) 0.0155(8) Uani 1 1 d U
H5C H 0.4027 0.1868 0.4136 0.019 Uiso 1 1 calc R
C6C C 0.5752(3) 0.1350(3) 0.45461(16) 0.0176(8) Uani 1 1 d U
C7C C 0.6970(3) 0.1532(3) 0.45733(15) 0.0160(8) Uani 1 1 d U
H7C H 0.7560 0.1035 0.4843 0.019 Uiso 1 1 calc R
C8C C 0.7322(3) 0.2449(3) 0.42022(15) 0.0156(8) Uani 1 1 d U
H8C H 0.8159 0.2598 0.4216 0.019 Uiso 1 1 calc R
C9C C 0.6434(3) 0.3152(3) 0.38072(15) 0.0141(8) Uani 1 1 d U
C10C C 0.4965(3) 0.2639(3) 0.24677(16) 0.0153(8) Uani 1 1 d U
H10C H 0.5471 0.1952 0.2728 0.018 Uiso 1 1 calc R
C11C C 0.5532(3) 0.2898(4) 0.19520(17) 0.0213(9) Uani 1 1 d U
H11E H 0.5225 0.3769 0.1756 0.026 Uiso 1 1 calc R
H11F H 0.6428 0.2944 0.2071 0.026 Uiso 1 1 calc R
C12C C 0.5125(3) 0.1649(4) 0.15674(18) 0.0263(10) Uani 1 1 d U
H12E H 0.5059 0.1892 0.1163 0.032 Uiso 1 1 calc R
H12F H 0.5706 0.0876 0.1670 0.032 Uiso 1 1 calc R
C13C C 0.3894(3) 0.1264(3) 0.16715(17) 0.0196(9) Uani 1 1 d U
C14C C 0.3727(3) 0.1994(4) 0.21982(16) 0.0170(9) Uani 1 1 d U
H14E H 0.3480 0.1333 0.2464 0.020 Uiso 1 1 calc R
H14F H 0.3096 0.2719 0.2099 0.020 Uiso 1 1 calc R
C15C C 0.3964(3) 0.5138(3) 0.35542(16) 0.0154(8) Uani 1 1 d U
H15E H 0.4715 0.5673 0.3703 0.018 Uiso 1 1 calc R
H15F H 0.3462 0.5670 0.3236 0.018 Uiso 1 1 calc R
C16C C 0.3277(3) 0.4998(4) 0.40186(16) 0.0162(8) Uani 1 1 d U
C17C C 0.2732(3) 0.6133(4) 0.47982(17) 0.0223(9) Uani 1 1 d U
H17E H 0.3131 0.5510 0.5111 0.027 Uiso 1 1 calc R
H17F H 0.1891 0.5805 0.4648 0.027 Uiso 1 1 calc R
C18C C 0.2722(5) 0.7572(4) 0.5012(2) 0.0428(13) Uani 1 1 d U
H18G H 0.3558 0.7902 0.5142 0.064 Uiso 1 1 calc R
H18H H 0.2314 0.7594 0.5330 0.064 Uiso 1 1 calc R
H18I H 0.2286 0.8169 0.4705 0.064 Uiso 1 1 calc R
O1 O 0.2802(2) 0.5328(2) 0.62015(11) 0.0173(6) Uani 1 1 d U
O2 O 0.3352(2) 0.3645(2) 0.68279(11) 0.0151(6) Uani 1 1 d U
O3 O -0.0126(2) 0.0415(2) 0.46189(12) 0.0250(6) Uani 1 1 d U
O4 O 0.1719(2) 0.5552(2) 0.73500(11) 0.0179(6) Uani 1 1 d U
O5 O -0.0074(2) 0.5900(2) 0.75831(11) 0.0189(6) Uani 1 1 d U
O1B O 0.9579(2) 0.4620(2) 0.45982(11) 0.0188(6) Uani 1 1 d U
O2B O 1.0009(2) 0.6194(2) 0.52707(11) 0.0160(6) Uani 1 1 d U
O3B O 0.6759(2) 0.9399(3) 0.29381(12) 0.0277(7) Uani 1 1 d U
O4B O 0.8157(2) 0.4296(2) 0.56086(11) 0.0180(6) Uani 1 1 d U
O5B O 0.6321(2) 0.4001(2) 0.58012(11) 0.0210(6) Uani 1 1 d U
O1C O 0.6443(2) 0.5610(2) 0.27583(11) 0.0199(6) Uani 1 1 d U
O2C O 0.6849(2) 0.4111(2) 0.34666(11) 0.0158(5) Uani 1 1 d U
O3C O 0.3156(2) 0.0518(3) 0.13686(12) 0.0292(7) Uani 1 1 d U
O4C O 0.2672(2) 0.4009(2) 0.40843(12) 0.0206(6) Uani 1 1 d U
O5C O 0.3405(2) 0.6136(2) 0.43443(12) 0.0193(6) Uani 1 1 d U

loop_
_atom_site_aniso_label
_atom_site_aniso_U_11
_atom_site_aniso_U_22
_atom_site_aniso_U_33
_atom_site_aniso_U_23
_atom_site_aniso_U_13
_atom_site_aniso_U_12
Br1 0.0246(3) 0.0269(2) 0.0201(3) 0.0114(2) 0.00022(19) -0.00285(18)
Br1B 0.0197(2) 0.0239(2) 0.0160(3) -0.0067(2) 0.00006(16) 0.00348(19)
Br1C 0.01883(18) 0.0241(2) 0.0312(2) 0.0151(2) 0.0029(2) 0.00079(19)
C1 0.0144(19) 0.018(2) 0.0056(18) -0.0052(16) 0.0015(16) 0.0053(15)
C2 0.0147(19) 0.0122(18) 0.0096(19) -0.0005(15) -0.0005(16) 0.0021(14)
C3 0.0129(19) 0.0154(19) 0.013(2) -0.0001(16) -0.0033(16) -0.0053(15)
C4 0.015(2) 0.0135(19) 0.010(2) -0.0032(16) 0.0018(17) 0.0013(15)
C5 0.0113(18) 0.0132(18) 0.012(2) -0.0028(15) -0.0004(16) -0.0002(14)
C6 0.024(2) 0.0130(19) 0.013(2) 0.0014(16) 0.0031(17) -0.0027(15)
C7 0.0121(19) 0.0162(19) 0.016(2) 0.0008(16) -0.0029(16) 0.0033(15)
C8 0.0125(19) 0.0162(19) 0.018(2) -0.0062(16) 0.0032(17) 0.0011(14)
C9 0.016(2) 0.0110(17) 0.0088(19) -0.0018(15) 0.0019(16) -0.0003(14)
C10 0.0130(19) 0.0117(17) 0.011(2) 0.0021(15) -0.0022(16) 0.0013(14)
C11 0.0139(19) 0.0163(19) 0.015(2) -0.0058(16) 0.0015(16) 0.0004(15)
C12 0.023(2) 0.021(2) 0.017(2) -0.0066(17) 0.0070(18) -0.0006(16)
C13 0.019(2) 0.0087(18) 0.014(2) 0.0004(16) -0.0015(17) 0.0009(15)
C14 0.0152(19) 0.0115(18) 0.016(2) -0.0002(16) 0.0001(17) -0.0023(15)
C15 0.0115(18) 0.023(2) 0.0099(19) 0.0000(16) 0.0000(16) -0.0006(15)
C16 0.0124(19) 0.018(2) 0.0103(19) 0.0031(16) 0.0007(16) 0.0033(15)
C17 0.014(2) 0.023(2) 0.012(2) -0.0039(16) -0.0024(17) -0.0011(15)
C18 0.029(2) 0.023(2) 0.022(2) -0.0048(18) 0.009(2) -0.0020(17)
C1B 0.0150(19) 0.019(2) 0.011(2) 0.0020(17) 0.0019(17) -0.0045(16)
C2B 0.0146(19) 0.0144(18) 0.0077(19) -0.0003(15) -0.0007(15) -0.0024(14)
C3B 0.013(2) 0.0146(19) 0.012(2) 0.0007(16) -0.0008(16) 0.0016(14)
C4B 0.015(2) 0.0114(19) 0.013(2) 0.0031(16) 0.0013(17) 0.0011(15)
C5B 0.0117(18) 0.0140(18) 0.012(2) -0.0009(16) -0.0006(16) -0.0003(14)
C6B 0.021(2) 0.0166(19) 0.010(2) -0.0003(16) 0.0065(17) 0.0024(16)
C7B 0.0164(19) 0.0175(19) 0.014(2) -0.0022(17) -0.0021(17) -0.0037(15)
C8B 0.0133(19) 0.021(2) 0.013(2) -0.0018(17) 0.0033(16) 0.0046(15)
C9B 0.018(2) 0.0135(18) 0.0095(19) 0.0032(15) 0.0020(16) 0.0005(15)
C10B 0.0135(19) 0.0132(18) 0.017(2) -0.0037(15) -0.0014(17) -0.0038(14)
C11B 0.017(2) 0.023(2) 0.015(2) 0.0039(17) 0.0034(18) 0.0000(16)
C12B 0.023(2) 0.032(2) 0.017(2) 0.0071(19) 0.0058(19) -0.0013(18)
C13B 0.023(2) 0.019(2) 0.013(2) -0.0020(17) 0.0028(18) -0.0055(17)
C14B 0.019(2) 0.0155(19) 0.011(2) 0.0006(16) 0.0020(17) 0.0023(16)
C15B 0.0133(19) 0.0197(19) 0.013(2) 0.0005(16) -0.0022(16) -0.0007(15)
C16B 0.015(2) 0.022(2) 0.0089(19) -0.0037(16) -0.0002(16) -0.0051(16)
C17B 0.017(2) 0.019(2) 0.025(2) 0.0066(17) -0.0016(19) 0.0023(15)
C18B 0.023(2) 0.026(2) 0.035(3) 0.005(2) 0.014(2) 0.0043(18)
C1C 0.0182(19) 0.0158(19) 0.0094(19) -0.0035(16) 0.0041(16) 0.0028(15)
C2C 0.0172(19) 0.0081(17) 0.0092(19) 0.0002(15) -0.0044(17) 0.0019(14)
C3C 0.0104(18) 0.0170(19) 0.016(2) -0.0009(16) 0.0004(16) -0.0032(15)
C4C 0.012(2) 0.0140(18) 0.015(2) -0.0017(16) 0.0009(16) 0.0007(15)
C5C 0.014(2) 0.0178(19) 0.014(2) 0.0004(16) 0.0029(17) -0.0026(15)
C6C 0.018(2) 0.0130(19) 0.021(2) 0.0036(17) 0.0021(17) -0.0035(15)
C7C 0.017(2) 0.018(2) 0.009(2) 0.0022(16) -0.0051(16) 0.0042(15)
C8C 0.0108(19) 0.0171(19) 0.017(2) -0.0037(17) -0.0006(17) -0.0023(15)
C9C 0.018(2) 0.0122(18) 0.012(2) 0.0022(15) 0.0032(17) -0.0031(15)
C10C 0.0151(19) 0.0135(18) 0.015(2) 0.0018(16) -0.0009(16) 0.0011(14)
C11C 0.019(2) 0.023(2) 0.023(2) -0.0094(18) 0.0063(19) -0.0020(16)
C12C 0.022(2) 0.029(2) 0.030(3) -0.016(2) 0.008(2) -0.0032(17)
C13C 0.024(2) 0.0104(18) 0.020(2) 0.0016(17) -0.0031(18) 0.0045(17)
C14C 0.014(2) 0.018(2) 0.017(2) 0.0006(17) -0.0003(17) 0.0015(14)
C15C 0.0178(18) 0.0107(18) 0.018(2) -0.0008(16) 0.0043(16) 0.0015(15)
C16C 0.0170(18) 0.016(2) 0.014(2) 0.0030(17) 0.0007(16) 0.0054(16)
C17C 0.029(2) 0.020(2) 0.020(2) -0.0043(18) 0.011(2) -0.0054(17)
C18C 0.072(4) 0.027(2) 0.044(3) -0.016(2) 0.044(3) -0.015(2)
O1 0.0227(14) 0.0117(13) 0.0179(15) -0.0001(11) 0.0057(12) -0.0045(10)
O2 0.0159(14) 0.0183(13) 0.0104(14) 0.0016(12) 0.0017(12) -0.0024(10)
O3 0.0282(15) 0.0221(14) 0.0225(16) -0.0076(12) 0.0010(13) -0.0070(11)
O4 0.0143(14) 0.0186(13) 0.0195(15) -0.0002(11) 0.0013(12) 0.0011(10)
O5 0.0141(14) 0.0243(14) 0.0194(15) -0.0093(12) 0.0061(12) -0.0007(11)
O1B 0.0213(14) 0.0174(14) 0.0160(15) -0.0026(11) 0.0008(12) 0.0007(11)
O2B 0.0162(15) 0.0205(13) 0.0097(13) -0.0027(12) -0.0003(12) 0.0023(10)
O3B 0.0288(16) 0.0309(15) 0.0208(16) 0.0142(13) -0.0003(13) 0.0017(12)
O4B 0.0136(14) 0.0196(13) 0.0202(15) 0.0012(12) 0.0028(12) 0.0006(10)
O5B 0.0145(14) 0.0264(15) 0.0220(16) 0.0097(12) 0.0042(12) 0.0016(11)
O1C 0.0249(15) 0.0178(13) 0.0166(15) 0.0013(12) 0.0037(12) -0.0029(11)
O2C 0.0155(13) 0.0177(12) 0.0119(14) 0.0038(12) -0.0018(11) -0.0033(12)
O3C 0.0283(16) 0.0237(14) 0.0302(18) -0.0116(13) -0.0045(14) -0.0073(12)
O4C 0.0213(14) 0.0183(14) 0.0235(16) 0.0002(12) 0.0074(12) -0.0068(11)
O5C 0.0253(16) 0.0141(13) 0.0212(16) -0.0046(13) 0.0109(13) -0.0053(10)

loop_
_atom_type_symbol
_atom_type_description
_atom_type_scat_dispersion_real
_atom_type_scat_dispersion_imag
_atom_type_scat_source
C C 0.0033 0.0016 'International Tables Vol C Tables 4.2.6.8 and 6.1.1.4'
H H 0.0000 0.0000 'International Tables Vol C Tables 4.2.6.8 and 6.1.1.4'
O O 0.0106 0.0060 'International Tables Vol C Tables 4.2.6.8 and 6.1.1.4'
Br Br -0.2901 2.4595 'International Tables Vol C Tables 4.2.6.8 and 6.1.1.4'

loop_
_geom_angle_atom_site_label_1
_geom_angle_atom_site_label_2
_geom_angle_atom_site_label_3
_geom_angle
O1 C1 O2 117.7(3)
O1 C1 C2 126.2(3)
O2 C1 C2 116.0(3)
C1 C2 C10 107.4(3)
C1 C2 C3 112.8(3)
C10 C2 C3 110.5(3)
C1 C2 H2 108.7
C10 C2 H2 108.7
C3 C2 H2 108.7
C4 C3 C15 113.8(3)
C4 C3 C2 110.2(3)
C15 C3 C2 114.3(3)
C4 C3 H3 105.9
C15 C3 H3 105.9
C2 C3 H3 105.9
C9 C4 C5 117.2(3)
C9 C4 C3 121.5(3)
C5 C4 C3 121.2(3)
C6 C5 C4 120.1(3)
C6 C5 H5 119.9
C4 C5 H5 119.9
C5 C6 C7 122.5(3)
C5 C6 Br1 118.1(3)
C7 C6 Br1 119.4(3)
C6 C7 C8 117.7(3)
C6 C7 H7 121.1
C8 C7 H7 121.1
C7 C8 C9 119.6(3)
C7 C8 H8 120.2
C9 C8 H8 120.2
C4 C9 C8 122.6(3)
C4 C9 O2 122.0(3)
C8 C9 O2 115.2(3)
C11 C10 C14 103.1(3)
C11 C10 C2 113.1(3)
C14 C10 C2 113.1(3)
C11 C10 H10 109.1
C14 C10 H10 109.1
C2 C10 H10 109.1
C12 C11 C10 104.0(3)
C12 C11 H11A 111.0
C10 C11 H11A 111.0
C12 C11 H11B 111.0
C10 C11 H11B 111.0
H11A C11 H11B 109.0
C13 C12 C11 104.9(3)
C13 C12 H12A 110.8
C11 C12 H12A 110.8
C13 C12 H12B 110.8
C11 C12 H12B 110.8
H12A C12 H12B 108.8
O3 C13 C12 126.5(3)
O3 C13 C14 124.8(3)
C12 C13 C14 108.7(3)
C13 C14 C10 105.4(3)
C13 C14 H14A 110.7
C10 C14 H14A 110.7
C13 C14 H14B 110.7
C10 C14 H14B 110.7
H14A C14 H14B 108.8
C16 C15 C3 116.0(3)
C16 C15 H15A 108.3
C3 C15 H15A 108.3
C16 C15 H15B 108.3
C3 C15 H15B 108.3
H15A C15 H15B 107.4
O4 C16 O5 124.7(3)
O4 C16 C15 125.7(3)
O5 C16 C15 109.6(3)
O5 C17 C18 106.0(3)
O5 C17 H17A 110.5
C18 C17 H17A 110.5
O5 C17 H17B 110.5
C18 C17 H17B 110.5
H17A C17 H17B 108.7
C17 C18 H18A 109.5
C17 C18 H18B 109.5
H18A C18 H18B 109.5
C17 C18 H18C 109.5
H18A C18 H18C 109.5
H18B C18 H18C 109.5
O1B C1B O2B 117.3(3)
O1B C1B C2B 125.2(3)
O2B C1B C2B 117.2(3)
C1B C2B C10B 108.1(3)
C1B C2B C3B 113.5(3)
C10B C2B C3B 111.0(3)
C1B C2B H2B 108.0
C10B C2B H2B 108.0
C3B C2B H2B 108.0
C4B C3B C15B 113.2(3)
C4B C3B C2B 110.9(3)
C15B C3B C2B 114.5(3)
C4B C3B H3B 105.8
C15B C3B H3B 105.8
C2B C3B H3B 105.8
C5B C4B C9B 116.6(3)
C5B C4B C3B 121.8(3)
C9B C4B C3B 121.7(3)
C6B C5B C4B 120.6(3)
C6B C5B H5B 119.7
C4B C5B H5B 119.7
C7B C6B C5B 121.5(3)
C7B C6B Br1B 120.2(3)
C5B C6B Br1B 118.3(3)
C8B C7B C6B 118.6(3)
C8B C7B H7B 120.7
C6B C7B H7B 120.7
C7B C8B C9B 120.5(3)
C7B C8B H8B 119.7
C9B C8B H8B 119.7
C8B C9B O2B 116.0(3)
C8B C9B C4B 122.2(3)
O2B C9B C4B 121.8(3)
C2B C10B C14B 113.0(3)
C2B C10B C11B 114.2(3)
C14B C10B C11B 102.7(3)
C2B C10B H10B 108.9
C14B C10B H10B 108.9
C11B C10B H10B 108.9
C12B C11B C10B 104.1(3)
C12B C11B H11C 110.9
C10B C11B H11C 110.9
C12B C11B H11D 110.9
C10B C11B H11D 110.9
H11C C11B H11D 109.0
C13B C12B C11B 105.1(3)
C13B C12B H12C 110.7
C11B C12B H12C 110.7
C13B C12B H12D 110.7
C11B C12B H12D 110.7
H12C C12B H12D 108.8
O3B C13B C14B 125.8(4)
O3B C13B C12B 125.7(3)
C14B C13B C12B 108.5(3)
C13B C14B C10B 106.2(3)
C13B C14B H14C 110.5
C10B C14B H14C 110.5
C13B C14B H14D 110.5
C10B C14B H14D 110.5
H14C C14B H14D 108.7
C16B C15B C3B 114.3(3)
C16B C15B H15C 108.7
C3B C15B H15C 108.7
C16B C15B H15D 108.7
C3B C15B H15D 108.7
H15C C15B H15D 107.6
O4B C16B O5B 125.2(3)
O4B C16B C15B 125.3(3)
O5B C16B C15B 109.5(3)
O5B C17B C18B 106.9(3)
O5B C17B H17C 110.3
C18B C17B H17C 110.3
O5B C17B H17D 110.3
C18B C17B H17D 110.3
H17C C17B H17D 108.6
C17B C18B H18D 109.5
C17B C18B H18E 109.5
H18D C18B H18E 109.5
C17B C18B H18F 109.5
H18D C18B H18F 109.5
H18E C18B H18F 109.5
O1C C1C O2C 117.0(3)
O1C C1C C2C 126.0(3)
O2C C1C C2C 117.0(3)
C1C C2C C3C 108.8(3)
C1C C2C C10C 110.1(3)
C3C C2C C10C 114.1(3)
C1C C2C H2C 107.9
C3C C2C H2C 107.9
C10C C2C H2C 107.9
C4C C3C C2C 109.1(3)
C4C C3C C15C 111.7(3)
C2C C3C C15C 110.7(3)
C4C C3C H3C 108.4
C2C C3C H3C 108.4
C15C C3C H3C 108.4
C9C C4C C5C 117.2(3)
C9C C4C C3C 119.1(3)
C5C C4C C3C 123.7(3)
C6C C5C C4C 119.8(3)
C6C C5C H5C 120.1
C4C C5C H5C 120.1
C7C C6C C5C 122.2(3)
C7C C6C Br1C 120.2(3)
C5C C6C Br1C 117.5(3)
C6C C7C C8C 118.9(3)
C6C C7C H7C 120.5
C8C C7C H7C 120.5
C7C C8C C9C 119.2(3)
C7C C8C H8C 120.4
C9C C8C H8C 120.4
O2C C9C C4C 121.0(3)
O2C C9C C8C 116.3(3)
C4C C9C C8C 122.7(3)
C14C C10C C2C 112.5(3)
C14C C10C C11C 103.3(3)
C2C C10C C11C 112.7(3)
C14C C10C H10C 109.4
C2C C10C H10C 109.4
C11C C10C H10C 109.4
C12C C11C C10C 103.7(3)
C12C C11C H11E 111.0
C10C C11C H11E 111.0
C12C C11C H11F 111.0
C10C C11C H11F 111.0
H11E C11C H11F 109.0
C13C C12C C11C 104.8(3)
C13C C12C H12E 110.8
C11C C12C H12E 110.8
C13C C12C H12F 110.8
C11C C12C H12F 110.8
H12E C12C H12F 108.9
O3C C13C C14C 125.9(4)
O3C C13C C12C 125.3(4)
C14C C13C C12C 108.7(3)
C13C C14C C10C 105.7(3)
C13C C14C H14E 110.6
C10C C14C H14E 110.6
C13C C14C H14F 110.6
C10C C14C H14F 110.6
H14E C14C H14F 108.7
C16C C15C C3C 113.8(3)
C16C C15C H15E 108.8
C3C C15C H15E 108.8
C16C C15C H15F 108.8
C3C C15C H15F 108.8
H15E C15C H15F 107.7
O4C C16C O5C 124.3(3)
O4C C16C C15C 124.9(3)
O5C C16C C15C 110.8(3)
O5C C17C C18C 107.6(3)
O5C C17C H17E 110.2
C18C C17C H17E 110.2
O5C C17C H17F 110.2
C18C C17C H17F 110.2
H17E C17C H17F 108.5
C17C C18C H18G 109.5
C17C C18C H18H 109.5
H18G C18C H18H 109.5
C17C C18C H18I 109.5
H18G C18C H18I 109.5
H18H C18C H18I 109.5
C1 O2 C9 120.7(3)
C16 O5 C17 117.1(3)
C1B O2B C9B 121.2(3)
C16B O5B C17B 116.3(3)
C1C O2C C9C 120.5(3)
C16C O5C C17C 115.4(3)

loop_
_geom_bond_atom_site_label_1
_geom_bond_atom_site_label_2
_geom_bond_distance
Br1 C6 1.904(4)
Br1B C6B 1.903(3)
Br1C C6C 1.907(4)
C1 O1 1.200(4)
C1 O2 1.384(4)
C1 C2 1.513(5)
C2 C10 1.547(5)
C2 C3 1.549(5)
C2 H2 1.0000
C3 C4 1.510(5)
C3 C15 1.537(5)
C3 H3 1.0000
C4 C9 1.386(5)
C4 C5 1.395(5)
C5 C6 1.379(5)
C5 H5 0.9500
C6 C7 1.388(5)
C7 C8 1.389(5)
C7 H7 0.9500
C8 C9 1.391(5)
C8 H8 0.9500
C9 O2 1.394(4)
C10 C11 1.539(5)
C10 C14 1.541(5)
C10 H10 1.0000
C11 C12 1.526(5)
C11 H11A 0.9900
C11 H11B 0.9900
C12 C13 1.504(5)
C12 H12A 0.9900
C12 H12B 0.9900
C13 O3 1.215(4)
C13 C14 1.514(5)
C14 H14A 0.9900
C14 H14B 0.9900
C15 C16 1.504(5)
C15 H15A 0.9900
C15 H15B 0.9900
C16 O4 1.205(4)
C16 O5 1.333(4)
C17 O5 1.464(4)
C17 C18 1.511(5)
C17 H17A 0.9900
C17 H17B 0.9900
C18 H18A 0.9800
C18 H18B 0.9800
C18 H18C 0.9800
C1B O1B 1.197(4)
C1B O2B 1.374(4)
C1B C2B 1.513(5)
C2B C10B 1.545(5)
C2B C3B 1.547(5)
C2B H2B 1.0000
C3B C4B 1.503(5)
C3B C15B 1.541(4)
C3B H3B 1.0000
C4B C5B 1.398(5)
C4B C9B 1.401(5)
C5B C6B 1.390(5)
C5B H5B 0.9500
C6B C7B 1.384(5)
C7B C8B 1.366(5)
C7B H7B 0.9500
C8B C9B 1.386(5)
C8B H8B 0.9500
C9B O2B 1.389(4)
C10B C14B 1.546(5)
C10B C11B 1.551(5)
C10B H10B 1.0000
C11B C12B 1.529(5)
C11B H11C 0.9900
C11B H11D 0.9900
C12B C13B 1.521(5)
C12B H12C 0.9900
C12B H12D 0.9900
C13B O3B 1.211(4)
C13B C14B 1.499(5)
C14B H14C 0.9900
C14B H14D 0.9900
C15B C16B 1.508(5)
C15B H15C 0.9900
C15B H15D 0.9900
C16B O4B 1.197(4)
C16B O5B 1.332(4)
C17B O5B 1.466(4)
C17B C18B 1.506(5)
C17B H17C 0.9900
C17B H17D 0.9900
C18B H18D 0.9800
C18B H18E 0.9800
C18B H18F 0.9800
C1C O1C 1.209(4)
C1C O2C 1.379(4)
C1C C2C 1.507(5)
C2C C3C 1.533(5)
C2C C10C 1.541(5)
C2C H2C 1.0000
C3C C4C 1.499(5)
C3C C15C 1.542(4)
C3C H3C 1.0000
C4C C9C 1.391(5)
C4C C5C 1.401(5)
C5C C6C 1.390(5)
C5C H5C 0.9500
C6C C7C 1.375(5)
C7C C8C 1.382(5)
C7C H7C 0.9500
C8C C9C 1.395(5)
C8C H8C 0.9500
C9C O2C 1.390(4)
C10C C14C 1.536(5)
C10C C11C 1.543(5)
C10C H10C 1.0000
C11C C12C 1.530(5)
C11C H11E 0.9900
C11C H11F 0.9900
C12C C13C 1.516(5)
C12C H12E 0.9900
C12C H12F 0.9900
C13C O3C 1.215(4)
C13C C14C 1.503(5)
C14C H14E 0.9900
C14C H14F 0.9900
C15C C16C 1.507(5)
C15C H15E 0.9900
C15C H15F 0.9900
C16C O4C 1.208(4)
C16C O5C 1.343(4)
C17C O5C 1.468(4)
C17C C18C 1.487(5)
C17C H17E 0.9900
C17C H17F 0.9900
C18C H18G 0.9800
C18C H18H 0.9800
C18C H18I 0.9800
